data_4061268
loop_
_publ_author_name
'Ionkin, Alex S.'
'Marshall, William J.'

_publ_section_title
;
 Rare Organometallic Complex of Divalent, Four-Coordinate Iridium:
 Synthesis, Structural Characterization, and First Insights into Reactivity
;
_journal_coden_ASTM ORGND7
_journal_issue 25
_journal_name_full Organometallics
_journal_page_first 6031
_journal_page_last 6041
_journal_paper_doi 10.1021/om049444k
_journal_volume 23
_journal_year 2004
_chemical_formula_sum 'C32 H41 F12 Ir N O2 P'
_chemical_formula_weight 922.83
_space_group_IT_number 2
_symmetry_cell_setting triclinic
_symmetry_space_group_name_Hall '-P 1'
_symmetry_space_group_name_H-M 'P -1'
_cell_angle_alpha 73.9130(15)
_cell_angle_beta 74.5780(15)
_cell_angle_gamma 84.4410(15)
_cell_formula_units_Z 2
_cell_length_a 9.4579(8)
_cell_length_b 13.6204(12)
_cell_length_c 14.8067(13)
_cell_measurement_temperature 293(2)
_cell_volume 1766.2(3)
_diffrn_ambient_temperature 293(2)
_exptl_crystal_density_diffrn 1.735
_cod_depositor_comments
;
The following automatic conversions were performed:
'_symmetry_cell_setting' value 'Triclinic' changed to 'triclinic'
according to '/home/saulius/struct/CIF-dictionaries/cif_core.dic'
dictionary named 'cif_core.dic' version 2.4.1 from 2010-06-29.

Automatic conversion script
Id: cif_fix_enum 1527 2010-12-29 10:47:43Z saulius 
;
_cod_database_code 4061268

loop_
_symmetry_equiv_pos_as_xyz
'x, y, z'
'-x, -y, -z'

loop_
_atom_site_label
_atom_site_type_symbol
_atom_site_fract_x
_atom_site_fract_y
_atom_site_fract_z
_atom_site_U_iso_or_equiv
_atom_site_adp_type
_atom_site_occupancy
_atom_site_symmetry_multiplicity
_atom_site_calc_flag
_atom_site_refinement_flags
_atom_site_disorder_assembly
_atom_site_disorder_group
Ir1 Ir 0.683669(9) 0.255147(7) 0.210421(6) 0.01823(4) Uani 1 1 d . . .
P1 P 0.68773(7) 0.23498(5) 0.05585(5) 0.01955(13) Uani 1 1 d . . .
F1 F 0.7615(4) 0.1130(2) 0.68558(19) 0.0920(10) Uani 1 1 d . . .
F2 F 0.6836(3) 0.2623(3) 0.6801(2) 0.0995(13) Uani 1 1 d . . .
F3 F 0.9119(3) 0.2297(3) 0.63651(17) 0.0801(9) Uani 1 1 d . . .
F4 F 1.0665(2) 0.38792(18) 0.30723(15) 0.0537(6) Uani 1 1 d . . .
F5 F 0.9160(2) 0.42632(15) 0.21612(14) 0.0451(5) Uani 1 1 d . . .
F6 F 1.05079(19) 0.28910(16) 0.21998(13) 0.0416(5) Uani 1 1 d . . .
F7 F 1.04669(18) 0.15962(14) 0.10293(13) 0.0357(4) Uani 1 1 d . . .
F8 F 1.07341(19) 0.00168(15) 0.10426(14) 0.0412(5) Uani 1 1 d . . .
F9 F 1.02521(19) 0.04603(16) 0.23772(12) 0.0391(4) Uani 1 1 d . . .
F10 F 0.8368(2) -0.09809(14) 0.11913(14) 0.0404(4) Uani 1 1 d . . .
F11 F 0.8368(2) -0.10538(14) 0.26641(14) 0.0410(4) Uani 1 1 d . . .
F12 F 0.6405(2) -0.06146(14) 0.21805(14) 0.0404(4) Uani 1 1 d . . .
O1 O 0.6057(3) 0.47740(17) 0.16683(18) 0.0440(6) Uani 1 1 d . . .
O2 O 0.7467(2) 0.10330(14) 0.23544(13) 0.0207(4) Uani 1 1 d . . .
N1 N 0.4769(2) 0.19653(18) 0.31874(15) 0.0214(4) Uani 1 1 d . . .
C1 C 0.6329(3) 0.3918(2) 0.1856(2) 0.0261(6) Uani 1 1 d . . .
C2 C 0.3472(3) 0.1792(2) 0.30507(19) 0.0262(6) Uani 1 1 d . . .
H2A H 0.3311 0.2056 0.2435 0.031 Uiso 1 1 calc R . .
C3 C 0.2372(3) 0.1247(2) 0.3771(2) 0.0286(6) Uani 1 1 d . . .
H3A H 0.1499 0.1146 0.3637 0.034 Uiso 1 1 calc R . .
C4 C 0.2573(3) 0.0846(2) 0.47028(19) 0.0257(6) Uani 1 1 d . . .
C5 C 0.3873(3) 0.1079(2) 0.48565(19) 0.0262(6) Uani 1 1 d . . .
H5A H 0.4034 0.0850 0.5475 0.031 Uiso 1 1 calc R . .
C6 C 0.4934(3) 0.1647(2) 0.41073(19) 0.0223(5) Uani 1 1 d . . .
C7 C 0.6278(3) 0.1992(2) 0.42463(19) 0.0230(5) Uani 1 1 d . . .
C8 C 0.6453(3) 0.1851(2) 0.5184(2) 0.0286(6) Uani 1 1 d . . .
H8A H 0.5749 0.1508 0.5720 0.034 Uiso 1 1 calc R . .
C9 C 0.7674(3) 0.2222(3) 0.5313(2) 0.0300(6) Uani 1 1 d . . .
C10 C 0.8712(3) 0.2743(2) 0.4517(2) 0.0309(6) Uani 1 1 d . . .
H10A H 0.9530 0.2998 0.4604 0.037 Uiso 1 1 calc R . .
C11 C 0.8530(3) 0.2887(2) 0.3581(2) 0.0238(5) Uani 1 1 d . . .
C12 C 0.7309(3) 0.2512(2) 0.34135(18) 0.0208(5) Uani 1 1 d . . .
C13 C 0.1443(3) 0.0210(2) 0.5513(2) 0.0317(6) Uani 1 1 d . . .
H13A H 0.1845 -0.0072 0.6065 0.048 Uiso 1 1 calc R . .
H13B H 0.1167 -0.0334 0.5304 0.048 Uiso 1 1 calc R . .
H13C H 0.0595 0.0631 0.5690 0.048 Uiso 1 1 calc R . .
C14 C 0.7813(4) 0.2092(3) 0.6320(2) 0.0428(8) Uani 1 1 d . . .
C15 C 0.9697(3) 0.3475(3) 0.2759(2) 0.0342(7) Uani 1 1 d . . .
C16 C 0.7974(3) 0.1150(2) 0.05863(18) 0.0231(5) Uani 1 1 d . . .
H16A H 0.7464 0.0678 0.0406 0.028 Uiso 1 1 calc R . .
H16B H 0.8908 0.1293 0.0110 0.028 Uiso 1 1 calc R . .
C17 C 0.8264(3) 0.0630(2) 0.16065(18) 0.0216(5) Uani 1 1 d . . .
C18 C 0.9935(3) 0.0676(2) 0.1520(2) 0.0268(6) Uani 1 1 d . . .
C19 C 0.7855(3) -0.0508(2) 0.1913(2) 0.0285(6) Uani 1 1 d . . .
C20 C 0.5117(3) 0.2079(2) 0.0301(2) 0.0271(6) Uani 1 1 d . . .
C21 C 0.4584(3) 0.1052(2) 0.1025(2) 0.0327(7) Uani 1 1 d . . .
H21A H 0.3551 0.0998 0.1103 0.049 Uiso 1 1 calc R . .
H21B H 0.4764 0.1018 0.1641 0.049 Uiso 1 1 calc R . .
H21C H 0.5104 0.0500 0.0782 0.049 Uiso 1 1 calc R . .
C22 C 0.3975(3) 0.2958(3) 0.0475(2) 0.0366(7) Uani 1 1 d . . .
H22A H 0.3004 0.2727 0.0574 0.055 Uiso 1 1 calc R . .
H22B H 0.4175 0.3537 -0.0082 0.055 Uiso 1 1 calc R . .
H22C H 0.4043 0.3152 0.1037 0.055 Uiso 1 1 calc R . .
C23 C 0.5250(4) 0.1960(3) -0.0720(2) 0.0417(8) Uani 1 1 d . . .
H23A H 0.4337 0.1732 -0.0748 0.063 Uiso 1 1 calc R . .
H23B H 0.6016 0.1468 -0.0862 0.063 Uiso 1 1 calc R . .
H23C H 0.5480 0.2607 -0.1188 0.063 Uiso 1 1 calc R . .
C24 C 0.7964(3) 0.3332(2) -0.05237(19) 0.0271(6) Uani 1 1 d . . .
C25 C 0.6969(4) 0.4265(3) -0.0795(2) 0.0406(8) Uani 1 1 d . . .
H25A H 0.7551 0.4809 -0.1260 0.061 Uiso 1 1 calc R . .
H25B H 0.6482 0.4483 -0.0224 0.061 Uiso 1 1 calc R . .
H25C H 0.6252 0.4086 -0.1071 0.061 Uiso 1 1 calc R . .
C26 C 0.8596(4) 0.2897(3) -0.1416(2) 0.0388(8) Uani 1 1 d . . .
H26A H 0.9010 0.3439 -0.1970 0.058 Uiso 1 1 calc R . .
H26B H 0.7826 0.2591 -0.1548 0.058 Uiso 1 1 calc R . .
H26C H 0.9345 0.2389 -0.1283 0.058 Uiso 1 1 calc R . .
C27 C 0.9263(4) 0.3689(3) -0.0272(2) 0.0393(8) Uani 1 1 d . . .
H27A H 0.9827 0.4157 -0.0835 0.059 Uiso 1 1 calc R . .
H27B H 0.9871 0.3109 -0.0063 0.059 Uiso 1 1 calc R . .
H27C H 0.8906 0.4023 0.0240 0.059 Uiso 1 1 calc R . .
H1 H 0.821(3) 0.275(2) 0.163(2) 0.030(8) Uiso 1 1 d . . .
C28 C 0.3453(8) 0.4486(7) 0.3837(6) 0.128(3) Uani 1 1 d . . .
H28A H 0.3142 0.5026 0.3351 0.192 Uiso 1 1 calc R . .
H28B H 0.3507 0.3852 0.3664 0.192 Uiso 1 1 calc R . .
H28C H 0.4402 0.4634 0.3879 0.192 Uiso 1 1 calc R . .
C29 C 0.2488(12) 0.4413(10) 0.4697(6) 0.205(6) Uani 1 1 d . . .
H29A H 0.1697 0.3983 0.4747 0.246 Uiso 1 1 calc R . .
H29B H 0.2068 0.5088 0.4718 0.246 Uiso 1 1 calc R . .
C30 C 0.3121(8) 0.3981(7) 0.5576(7) 0.133(4) Uani 1 1 d . . .
H30A H 0.3436 0.3284 0.5567 0.160 Uiso 1 1 calc R . .
H30B H 0.4007 0.4355 0.5447 0.160 Uiso 1 1 calc R . .
C31 C 0.2466(15) 0.3946(12) 0.6420(10) 0.253(8) Uani 1 1 d . . .
H31A H 0.1541 0.3625 0.6531 0.304 Uiso 1 1 calc R . .
H31B H 0.2226 0.4650 0.6440 0.304 Uiso 1 1 calc R . .
C32 C 0.3021(7) 0.3465(4) 0.7279(5) 0.0884(17) Uani 1 1 d . . .
H32A H 0.2211 0.3292 0.7840 0.133 Uiso 1 1 calc R . .
H32B H 0.3639 0.3931 0.7368 0.133 Uiso 1 1 calc R . .
H32C H 0.3577 0.2855 0.7190 0.133 Uiso 1 1 calc R . .

loop_
_atom_site_aniso_label
_atom_site_aniso_U_11
_atom_site_aniso_U_22
_atom_site_aniso_U_33
_atom_site_aniso_U_23
_atom_site_aniso_U_13
_atom_site_aniso_U_12
Ir1 0.01907(6) 0.01989(6) 0.01519(6) -0.00377(4) -0.00444(4) 0.00014(4)
P1 0.0211(3) 0.0216(3) 0.0151(3) -0.0034(3) -0.0051(2) 0.0005(2)
F1 0.149(3) 0.090(2) 0.0445(14) 0.0094(14) -0.0574(17) -0.024(2)
F2 0.093(2) 0.180(3) 0.0502(14) -0.0754(19) -0.0410(14) 0.074(2)
F3 0.0539(14) 0.160(3) 0.0405(13) -0.0327(16) -0.0245(11) -0.0167(16)
F4 0.0516(12) 0.0734(16) 0.0426(11) -0.0093(11) -0.0169(10) -0.0353(11)
F5 0.0536(12) 0.0360(11) 0.0431(11) 0.0057(9) -0.0191(9) -0.0169(9)
F6 0.0285(9) 0.0611(13) 0.0328(10) -0.0119(9) -0.0021(7) -0.0072(8)
F7 0.0263(8) 0.0354(10) 0.0403(10) -0.0025(8) -0.0063(7) -0.0041(7)
F8 0.0315(9) 0.0473(12) 0.0449(11) -0.0214(9) -0.0050(8) 0.0136(8)
F9 0.0288(9) 0.0634(13) 0.0234(8) -0.0050(8) -0.0103(7) -0.0007(8)
F10 0.0578(12) 0.0274(10) 0.0410(11) -0.0170(8) -0.0143(9) 0.0046(8)
F11 0.0625(13) 0.0230(9) 0.0380(10) 0.0017(8) -0.0247(9) 0.0022(8)
F12 0.0384(10) 0.0291(10) 0.0508(11) -0.0052(8) -0.0089(8) -0.0088(8)
O1 0.0627(16) 0.0236(12) 0.0504(14) -0.0095(10) -0.0267(12) 0.0116(11)
O2 0.0241(9) 0.0199(9) 0.0155(8) -0.0031(7) -0.0026(7) 0.0011(7)
N1 0.0211(10) 0.0274(12) 0.0157(10) -0.0065(9) -0.0045(8) 0.0014(9)
C1 0.0295(14) 0.0292(16) 0.0225(13) -0.0097(11) -0.0094(11) 0.0030(11)
C2 0.0218(12) 0.0383(17) 0.0182(12) -0.0060(11) -0.0064(10) 0.0007(11)
C3 0.0212(12) 0.0388(17) 0.0254(14) -0.0057(12) -0.0075(10) -0.0018(11)
C4 0.0229(12) 0.0299(15) 0.0214(13) -0.0055(11) -0.0018(10) -0.0015(11)
C5 0.0245(13) 0.0338(16) 0.0178(12) -0.0032(11) -0.0054(10) 0.0018(11)
C6 0.0211(12) 0.0276(14) 0.0180(12) -0.0063(11) -0.0056(10) 0.0029(10)
C7 0.0212(12) 0.0271(14) 0.0220(13) -0.0083(11) -0.0065(10) 0.0017(10)
C8 0.0261(13) 0.0397(17) 0.0190(13) -0.0065(12) -0.0062(10) 0.0020(12)
C9 0.0310(14) 0.0431(18) 0.0211(13) -0.0144(13) -0.0107(11) 0.0033(12)
C10 0.0325(15) 0.0371(17) 0.0294(15) -0.0127(13) -0.0142(12) -0.0005(12)
C11 0.0239(12) 0.0248(14) 0.0248(13) -0.0085(11) -0.0076(10) 0.0008(10)
C12 0.0243(12) 0.0215(13) 0.0180(12) -0.0054(10) -0.0075(10) 0.0000(10)
C13 0.0235(13) 0.0406(18) 0.0257(14) -0.0021(13) -0.0030(11) -0.0044(12)
C14 0.0369(17) 0.071(3) 0.0276(16) -0.0196(17) -0.0155(13) 0.0076(16)
C15 0.0336(15) 0.0398(18) 0.0327(16) -0.0079(14) -0.0117(13) -0.0132(13)
C16 0.0246(12) 0.0258(14) 0.0192(12) -0.0074(11) -0.0051(10) 0.0019(10)
C17 0.0242(12) 0.0214(13) 0.0194(12) -0.0062(10) -0.0057(10) 0.0022(10)
C18 0.0251(13) 0.0296(15) 0.0224(13) -0.0044(11) -0.0047(10) 0.0040(11)
C19 0.0341(15) 0.0268(15) 0.0249(14) -0.0076(12) -0.0086(11) 0.0028(12)
C20 0.0258(13) 0.0344(16) 0.0229(13) -0.0065(12) -0.0102(11) -0.0006(11)
C21 0.0259(14) 0.0347(17) 0.0393(17) -0.0096(14) -0.0097(12) -0.0058(12)
C22 0.0285(15) 0.0408(19) 0.0363(17) -0.0037(14) -0.0121(12) 0.0110(13)
C23 0.0411(18) 0.064(2) 0.0300(16) -0.0214(16) -0.0150(14) -0.0029(16)
C24 0.0300(14) 0.0305(16) 0.0165(12) -0.0003(11) -0.0037(10) -0.0028(11)
C25 0.0436(18) 0.0342(18) 0.0313(16) 0.0063(14) -0.0054(14) 0.0044(14)
C26 0.0405(17) 0.049(2) 0.0196(14) -0.0044(13) 0.0002(12) -0.0031(15)
C27 0.0398(17) 0.0418(19) 0.0275(15) 0.0073(14) -0.0051(13) -0.0163(14)
C28 0.113(6) 0.161(8) 0.130(7) -0.076(6) -0.019(5) -0.021(5)
C29 0.184(11) 0.321(18) 0.079(6) -0.013(8) -0.032(7) 0.026(10)
C30 0.098(5) 0.173(8) 0.144(7) -0.112(7) 0.034(5) -0.050(5)
C31 0.216(15) 0.285(18) 0.178(13) 0.009(12) -0.012(11) 0.069(13)
C32 0.097(4) 0.070(4) 0.099(4) -0.019(3) -0.026(4) -0.012(3)

loop_
_geom_bond_atom_site_label_1
_geom_bond_atom_site_label_2
_geom_bond_distance
_geom_bond_site_symmetry_2
_geom_bond_publ_flag
Ir1 C1 1.837(3) . ?
Ir1 O2 2.0552(18) . ?
Ir1 C12 2.088(3) . ?
Ir1 N1 2.227(2) . ?
Ir1 P1 2.3696(7) . ?
P1 C16 1.846(3) . ?
P1 C20 1.894(3) . ?
P1 C24 1.901(3) . ?
F1 C14 1.332(5) . ?
F2 C14 1.299(4) . ?
F3 C14 1.315(4) . ?
F4 C15 1.350(3) . ?
F5 C15 1.342(4) . ?
F6 C15 1.348(4) . ?
F7 C18 1.332(3) . ?
F8 C18 1.346(3) . ?
F9 C18 1.329(3) . ?
F10 C19 1.355(3) . ?
F11 C19 1.336(3) . ?
F12 C19 1.333(3) . ?
O1 C1 1.141(4) . ?
O2 C17 1.382(3) . ?
N1 C2 1.347(3) . ?
N1 C6 1.357(3) . ?
C2 C3 1.376(4) . ?
C3 C4 1.392(4) . ?
C4 C5 1.389(4) . ?
C4 C13 1.501(4) . ?
C5 C6 1.385(4) . ?
C6 C7 1.479(4) . ?
C7 C8 1.400(4) . ?
C7 C12 1.408(4) . ?
C8 C9 1.381(4) . ?
C9 C10 1.383(4) . ?
C9 C14 1.492(4) . ?
C10 C11 1.400(4) . ?
C11 C12 1.412(4) . ?
C11 C15 1.502(4) . ?
C16 C17 1.565(4) . ?
C17 C19 1.546(4) . ?
C17 C18 1.558(4) . ?
C20 C23 1.536(4) . ?
C20 C21 1.542(4) . ?
C20 C22 1.562(4) . ?
C24 C27 1.531(4) . ?
C24 C25 1.532(4) . ?
C24 C26 1.549(4) . ?
C28 C29 1.340(10) . ?
C29 C30 1.524(12) . ?
C30 C31 1.228(13) . ?
C31 C32 1.465(13) . ?
